data_7721093
loop_
_publ_author_name
'Panja, Anangamohan'
'Jana, Narayan Ch'
'Aravena, Daniel'
'Jagli&#x10d;i&#x107;, Zvonko'

_publ_section_title
;
 Tuning magnetic exchange and relaxation dynamics in dinuclear Dy(III)
 single-molecule magnets <i>via</i> co-ligand modulation on a
 hydrazone-based Schiff base platform.
;
_journal_issue 18
_journal_name_full 'Dalton transactions (Cambridge, England : 2003)'
_journal_page_first 7329
_journal_page_last 7341
_journal_paper_doi 10.1039/d6dt00433d
_journal_volume 55
_journal_year 2026
_chemical_formula_moiety 'C15 H15 N3 O3, H2 O'
_chemical_formula_sum 'C15 H17 N3 O4'
_chemical_formula_weight 303.32
_space_group_crystal_system orthorhombic
_space_group_IT_number 19
_space_group_name_Hall 'P 2ac 2ab'
_space_group_name_H-M_alt 'P 21 21 21'
_atom_sites_solution_hydrogens mixed
_audit_creation_date 2026-03-22
_audit_creation_method
;
Olex2 1.5
(compiled 2026.03.20 svn.r2bc28608 for OlexSys, GUI svn.r7524)
;
_audit_update_record
;
2026-03-23 deposited with the CCDC.	2026-04-20 downloaded from the CCDC.
;
_cell_angle_alpha 90
_cell_angle_beta 90
_cell_angle_gamma 90
_cell_formula_units_Z 4
_cell_length_a 4.8688(3)
_cell_length_b 22.4405(12)
_cell_length_c 13.4798(8)
_cell_measurement_reflns_used 4383
_cell_measurement_temperature 297.13(10)
_cell_measurement_theta_max 77.9180
_cell_measurement_theta_min 3.7670
_cell_volume 1472.78(15)
_computing_cell_refinement 'CrysAlisPro 1.171.42.49 (Rigaku OD, 2022)'
_computing_data_collection 'CrysAlisPro 1.171.42.49 (Rigaku OD, 2022)'
_computing_data_reduction 'CrysAlisPro 1.171.42.49 (Rigaku OD, 2022)'
_computing_molecular_graphics 'Olex2 1.5 (Dolomanov et al., 2009)'
_computing_publication_material 'Olex2 1.5 (Dolomanov et al., 2009)'
_computing_structure_refinement 'SHELXL 2018/3 (Sheldrick, 2015)'
_computing_structure_solution 'olex2.solve 1.5 (Bourhis et al., 2015)'
_diffrn_ambient_temperature 297.28
_diffrn_detector_area_resol_mean 5.8140
_diffrn_detector_type 'Pilatus 200K'
_diffrn_measured_fraction_theta_full 0.987
_diffrn_measured_fraction_theta_max 0.975
_diffrn_measurement_details
;
List of Runs (angles in degrees, time in seconds):

  # Type    Start    End  Width  t~exp~   \w     \q     \k     \f   Frames
#--------------------------------------------------------------------------
  1  \w    -44.00  29.72   0.38    1.13    --  -38.50  19.00  31.00  194
  2  \w   -108.00 -34.28   0.38    1.13    --  -38.50 -19.00-135.00  194
  3  \w    -20.00  53.72   0.38    1.13    --   49.56 -19.00-135.00  194
  4  \w     59.00 117.14   0.38    1.13    --   49.56  19.00  31.00  153
  5  \w    115.00 171.24   0.38    3.03    --  107.46  19.00  31.00  148
  6  \w     39.00 111.20   0.38    3.03    --  107.46 -19.00-135.00  190
  7  \w    -48.00  22.30   0.38    1.13    --  -38.50  57.00  90.00  185
  8  \w      3.00  36.06   0.38    1.13    --   49.56 -37.00 120.00   87
  9  \w     40.00  80.28   0.38    3.03    --  107.46 -94.00 -90.00  106
 10  \w     45.00  96.30   0.38    3.03    --  107.46-125.00 120.00  135
 11  \w     46.00  88.18   0.38    3.03    --  107.46-125.00-120.00  111
 12  \w     50.00  97.88   0.38    3.03    --  107.46 -94.00 -60.00  126
 13  \w     48.00  74.22   0.38    3.03    --  107.46 -94.00-180.00   69
 14  \w     63.00 105.94   0.38    3.03    --  107.46 -94.00 120.00  113
 15  \w     45.00  71.22   0.38    3.03    --  107.46-125.00 -90.00   69
;
_diffrn_measurement_device 'four-circle diffractometer'
_diffrn_measurement_device_type 'SuperNova, Dual, Cu at home/near, Pilatus 200K'
_diffrn_measurement_method '\w scans'
_diffrn_radiation_type CuK\a
_diffrn_radiation_wavelength 1.54184
_diffrn_reflns_av_R_equivalents 0.0367
_diffrn_reflns_av_unetI/netI 0.0339
_diffrn_reflns_Laue_measured_fraction_full 0.987
_diffrn_reflns_Laue_measured_fraction_max 0.975
_diffrn_reflns_limit_h_max 6
_diffrn_reflns_limit_h_min -4
_diffrn_reflns_limit_k_max 11
_diffrn_reflns_limit_k_min -27
_diffrn_reflns_limit_l_max 13
_diffrn_reflns_limit_l_min -16
_diffrn_reflns_number 7009
_diffrn_reflns_point_group_measured_fraction_full 0.956
_diffrn_reflns_point_group_measured_fraction_max 0.932
_diffrn_reflns_theta_full 67.684
_diffrn_reflns_theta_max 74.989
_diffrn_reflns_theta_min 3.825
_exptl_absorpt_coefficient_mu 0.840
_exptl_absorpt_correction_T_max 1.00000
_exptl_absorpt_correction_T_min 0.66201
_exptl_absorpt_correction_type multi-scan
_exptl_absorpt_process_details
;
CrysAlisPro 1.171.42.49 (Rigaku Oxford Diffraction, 2022)
Empirical absorption correction using spherical harmonics,
implemented in SCALE3 ABSPACK scaling algorithm.
;
_exptl_crystal_colour 'light white'
_exptl_crystal_density_diffrn 1.368
_exptl_crystal_description plate
_exptl_crystal_F_000 640
_exptl_crystal_size_max 0.2
_exptl_crystal_size_mid 0.2
_exptl_crystal_size_min 0.1
_refine_diff_density_max 0.193
_refine_diff_density_min -0.173
_refine_diff_density_rms 0.044
_refine_ls_abs_structure_details
;
 Flack x determined using 898 quotients [(I+)-(I-)]/[(I+)+(I-)]
 (Parsons, Flack and Wagner, Acta Cryst. B69 (2013) 249-259).
;
_refine_ls_abs_structure_Flack 0.11(19)
_refine_ls_extinction_coef 0.0018(7)
_refine_ls_extinction_expression Fc^*^=kFc[1+0.001xFc^2^\l^3^/sin(2\q)]^-1/4^
_refine_ls_extinction_method 'SHELXL-2018/3 (Sheldrick 2018)'
_refine_ls_goodness_of_fit_ref 1.111
_refine_ls_hydrogen_treatment mixed
_refine_ls_matrix_type full
_refine_ls_number_parameters 210
_refine_ls_number_reflns 2814
_refine_ls_number_restraints 0
_refine_ls_restrained_S_all 1.111
_refine_ls_R_factor_all 0.0502
_refine_ls_R_factor_gt 0.0462
_refine_ls_shift/su_max 0.000
_refine_ls_shift/su_mean 0.000
_refine_ls_structure_factor_coef Fsqd
_refine_ls_weighting_details 'w=1/[\s^2^(Fo^2^)+(0.0836P)^2^+0.2095P] where P=(Fo^2^+2Fc^2^)/3'
_refine_ls_weighting_scheme calc
_refine_ls_wR_factor_gt 0.1385
_refine_ls_wR_factor_ref 0.1430
_reflns_Friedel_coverage 0.612
_reflns_Friedel_fraction_full 0.910
_reflns_Friedel_fraction_max 0.869
_reflns_number_gt 2574
_reflns_number_total 2814
_reflns_threshold_expression 'I > 2\s(I)'
_cod_data_source_file d6dt00433d2.cif
_cod_data_source_block ligand-h2l
_cod_database_code 7721093
_shelx_shelxl_version_number 2018/3
_shelx_space_group_comment
;
The symmetry employed for this shelxl refinement is uniquely defined
by the following loop, which should always be used as a source of
symmetry information in preference to the above space-group names.
They are only intended as comments.
;
_shelx_estimated_absorpt_t_max 0.921
_shelx_estimated_absorpt_t_min 0.850
_olex2_refinement_description
;
1. Fixed Uiso
 At 1.2 times of:
  All C(H) groups
 At 1.5 times of:
  All C(H,H,H) groups, All O(H) groups, All O(H,H) groups
2.a Free rotating group:
 O4(H4A,H4B)
2.b Aromatic/amide H refined with riding coordinates:
 C8(H8), C3(H3), C6(H6), C11(H11), C12(H12), C13(H13), C14(H14)
2.c Idealised Me refined as rotating group:
 C00I(H00A,H00B,H00C), C5(H5A,H5B,H5C)
2.d Idealised tetrahedral OH refined as rotating group:
 O1(H1)
;
_olex2_submission_special_instructions 'No special instructions were received'
_oxdiff_exptl_absorpt_empirical_details
;
Empirical correction (ABSPACK) includes:
- Absorption correction using spherical harmonics
- Frame scaling
;

loop_
_space_group_symop_operation_xyz
'x, y, z'
'-x+1/2, -y, z+1/2'
'-x, y+1/2, -z+1/2'
'x+1/2, -y+1/2, -z'

loop_
_atom_site_label
_atom_site_type_symbol
_atom_site_fract_x
_atom_site_fract_y
_atom_site_fract_z
_atom_site_U_iso_or_equiv
_atom_site_adp_type
_atom_site_occupancy
_atom_site_site_symmetry_order
_atom_site_calc_flag
_atom_site_refinement_flags_posn
_atom_site_refinement_flags_adp
_atom_site_refinement_flags_occupancy
_atom_site_disorder_assembly
_atom_site_disorder_group
O2 O 1.0951(5) 0.66704(10) 0.63995(17) 0.0544(6) Uani 1 1 d . . . . .
O1 O 0.7290(5) 0.58478(10) 0.61598(18) 0.0526(6) Uani 1 1 d . . . . .
H1 H 0.629552 0.556425 0.602506 0.079 Uiso 1 1 calc R U . . .
O4 O 0.2115(7) 0.54448(11) 0.74605(19) 0.0650(8) Uani 1 1 d G . . . .
H4A H 0.195851 0.513849 0.709419 0.098 Uiso 1 1 d G U . . .
H4B H 0.099890 0.569519 0.721332 0.098 Uiso 1 1 d G U . . .
N2 N 0.2720(6) 0.46974(11) 0.4611(2) 0.0452(6) Uani 1 1 d . . . . .
O3 O 0.1366(8) 0.45123(11) 0.61859(18) 0.0703(8) Uani 1 1 d . . . . .
N1 N 0.4575(6) 0.51278(10) 0.4906(2) 0.0465(6) Uani 1 1 d . . . . .
C9 C 0.1188(7) 0.44120(12) 0.5301(2) 0.0442(7) Uani 1 1 d . . . . .
C1 C 0.8562(6) 0.60404(12) 0.5325(2) 0.0409(6) Uani 1 1 d . . . . .
C8 C 0.5970(7) 0.53635(14) 0.4202(3) 0.0488(7) Uani 1 1 d . . . . .
H8 H 0.566991 0.523493 0.355478 0.059 Uiso 1 1 calc R U . . .
C7 C 0.8007(6) 0.58259(12) 0.4381(2) 0.0420(7) Uani 1 1 d . . . . .
C2 C 1.0555(6) 0.64884(12) 0.5442(2) 0.0400(6) Uani 1 1 d . . . . .
C3 C 1.1916(6) 0.67121(13) 0.4627(2) 0.0430(7) Uani 1 1 d . . . . .
H3 H 1.321427 0.701144 0.471473 0.052 Uiso 1 1 calc R U . . .
C10 C -0.0776(6) 0.39531(12) 0.4917(2) 0.0393(6) Uani 1 1 d . . . . .
C4 C 1.1389(6) 0.64991(13) 0.3669(2) 0.0435(7) Uani 1 1 d . . . . .
N N -0.4047(8) 0.32033(15) 0.5386(3) 0.0677(9) Uani 1 1 d . . . . .
C6 C 0.9438(7) 0.60559(13) 0.3571(2) 0.0469(7) Uani 1 1 d . . . . .
H6 H 0.906559 0.590569 0.294219 0.056 Uiso 1 1 calc R U . . .
C11 C -0.1250(8) 0.38275(14) 0.3932(2) 0.0519(8) Uani 1 1 d . . . . .
H11 H -0.032370 0.403574 0.343843 0.062 Uiso 1 1 calc R U . . .
C00I C 1.3143(8) 0.70666(15) 0.6590(3) 0.0561(9) Uani 1 1 d . . . . .
H00A H 1.283518 0.743377 0.624175 0.084 Uiso 1 1 calc R U . . .
H00B H 1.483370 0.689131 0.636800 0.084 Uiso 1 1 calc R U . . .
H00C H 1.325053 0.714394 0.728923 0.084 Uiso 1 1 calc R U . . .
C12 C -0.3117(8) 0.33887(15) 0.3687(3) 0.0578(9) Uani 1 1 d . . . . .
H12 H -0.347014 0.329765 0.302589 0.069 Uiso 1 1 calc R U . . .
C5 C 1.2871(8) 0.67537(17) 0.2793(3) 0.0580(9) Uani 1 1 d . . . . .
H5A H 1.277972 0.718080 0.281624 0.087 Uiso 1 1 calc R U . . .
H5B H 1.202572 0.661411 0.219308 0.087 Uiso 1 1 calc R U . . .
H5C H 1.475694 0.662946 0.280845 0.087 Uiso 1 1 calc R U . . .
C13 C -0.4438(9) 0.30902(15) 0.4431(3) 0.0591(9) Uani 1 1 d . . . . .
H13 H -0.567571 0.279209 0.425857 0.071 Uiso 1 1 calc R U . . .
C14 C -0.2272(8) 0.36341(16) 0.5606(3) 0.0552(8) Uani 1 1 d . . . . .
H14 H -0.202163 0.372714 0.627233 0.066 Uiso 1 1 calc R U . . .
H2 H 0.258(8) 0.4607(14) 0.397(3) 0.042(9) Uiso 1 1 d . . . . .

loop_
_atom_site_aniso_label
_atom_site_aniso_U_11
_atom_site_aniso_U_22
_atom_site_aniso_U_33
_atom_site_aniso_U_23
_atom_site_aniso_U_13
_atom_site_aniso_U_12
O2 0.0580(14) 0.0580(13) 0.0471(12) -0.0069(10) 0.0006(11) -0.0233(11)
O1 0.0528(13) 0.0504(12) 0.0547(14) 0.0033(9) 0.0018(11) -0.0158(10)
O4 0.091(2) 0.0559(14) 0.0484(13) -0.0024(11) -0.0121(13) -0.0131(14)
N2 0.0474(14) 0.0365(11) 0.0516(15) -0.0056(11) -0.0103(12) -0.0061(11)
O3 0.103(2) 0.0625(14) 0.0450(13) -0.0095(11) -0.0132(14) -0.0177(15)
N1 0.0468(14) 0.0309(11) 0.0618(17) -0.0024(10) -0.0133(13) -0.0023(10)
C9 0.0520(17) 0.0350(13) 0.0455(15) -0.0039(12) -0.0092(14) 0.0016(12)
C1 0.0380(14) 0.0351(13) 0.0496(16) 0.0021(12) -0.0025(13) -0.0004(11)
C8 0.0463(16) 0.0401(14) 0.0600(18) -0.0048(13) -0.0120(16) 0.0010(13)
C7 0.0369(14) 0.0329(13) 0.0562(18) -0.0011(12) -0.0087(13) 0.0019(11)
C2 0.0363(14) 0.0365(13) 0.0471(16) -0.0019(12) -0.0032(12) -0.0020(11)
C3 0.0406(15) 0.0388(13) 0.0496(16) -0.0010(12) -0.0020(13) -0.0020(12)
C10 0.0428(15) 0.0319(12) 0.0431(15) -0.0018(11) -0.0045(13) 0.0023(11)
C4 0.0392(15) 0.0438(15) 0.0475(16) 0.0001(12) -0.0038(13) 0.0063(12)
N 0.071(2) 0.0698(19) 0.0623(19) 0.0120(16) 0.0001(17) -0.0248(17)
C6 0.0469(16) 0.0446(15) 0.0491(16) -0.0059(13) -0.0096(14) 0.0065(13)
C11 0.060(2) 0.0519(17) 0.0439(17) -0.0043(13) -0.0003(16) -0.0155(16)
C00I 0.0510(18) 0.0548(18) 0.062(2) -0.0137(16) 0.0001(17) -0.0121(15)
C12 0.065(2) 0.060(2) 0.0482(18) -0.0080(15) -0.0061(17) -0.0166(17)
C5 0.055(2) 0.068(2) 0.0511(19) 0.0015(16) 0.0017(16) 0.0002(17)
C13 0.060(2) 0.0476(18) 0.069(2) 0.0010(15) -0.0040(19) -0.0133(16)
C14 0.062(2) 0.0612(19) 0.0424(17) 0.0041(14) -0.0024(16) -0.0077(17)

loop_
_atom_type_symbol
_atom_type_description
_atom_type_scat_dispersion_real
_atom_type_scat_dispersion_imag
_atom_type_scat_source
C C 0.0181 0.0091 'International Tables Vol C Tables 4.2.6.8 and 6.1.1.4'
H H 0.0000 0.0000 'International Tables Vol C Tables 4.2.6.8 and 6.1.1.4'
N N 0.0311 0.0180 'International Tables Vol C Tables 4.2.6.8 and 6.1.1.4'
O O 0.0492 0.0322 'International Tables Vol C Tables 4.2.6.8 and 6.1.1.4'

loop_
_geom_angle_atom_site_label_1
_geom_angle_atom_site_label_2
_geom_angle_atom_site_label_3
_geom_angle
_geom_angle_site_symmetry_1
_geom_angle_site_symmetry_3
_geom_angle_publ_flag
C2 O2 C00I 117.8(3) . . ?
C1 O1 H1 109.5 . . ?
H4A O4 H4B 104.4 . . ?
N1 N2 H2 119(2) . . ?
C9 N2 N1 119.6(3) . . ?
C9 N2 H2 121(2) . . ?
C8 N1 N2 114.9(3) . . ?
N2 C9 C10 116.1(3) . . ?
O3 C9 N2 123.1(3) . . ?
O3 C9 C10 120.8(3) . . ?
O1 C1 C7 124.2(3) . . ?
O1 C1 C2 116.8(3) . . ?
C7 C1 C2 119.0(3) . . ?
N1 C8 H8 118.9 . . ?
N1 C8 C7 122.2(3) . . ?
C7 C8 H8 118.9 . . ?
C1 C7 C8 122.1(3) . . ?
C1 C7 C6 119.5(3) . . ?
C6 C7 C8 118.4(3) . . ?
O2 C2 C1 114.6(3) . . ?
O2 C2 C3 125.2(3) . . ?
C3 C2 C1 120.2(3) . . ?
C2 C3 H3 119.2 . . ?
C2 C3 C4 121.5(3) . . ?
C4 C3 H3 119.2 . . ?
C11 C10 C9 125.5(3) . . ?
C11 C10 C14 117.0(3) . . ?
C14 C10 C9 117.5(3) . . ?
C3 C4 C5 120.6(3) . . ?
C6 C4 C3 117.4(3) . . ?
C6 C4 C5 122.1(3) . . ?
C13 N C14 116.7(3) . . ?
C7 C6 H6 118.8 . . ?
C4 C6 C7 122.4(3) . . ?
C4 C6 H6 118.8 . . ?
C10 C11 H11 120.4 . . ?
C10 C11 C12 119.2(3) . . ?
C12 C11 H11 120.4 . . ?
O2 C00I H00A 109.5 . . ?
O2 C00I H00B 109.5 . . ?
O2 C00I H00C 109.5 . . ?
H00A C00I H00B 109.5 . . ?
H00A C00I H00C 109.5 . . ?
H00B C00I H00C 109.5 . . ?
C11 C12 H12 120.5 . . ?
C13 C12 C11 118.9(3) . . ?
C13 C12 H12 120.5 . . ?
C4 C5 H5A 109.5 . . ?
C4 C5 H5B 109.5 . . ?
C4 C5 H5C 109.5 . . ?
H5A C5 H5B 109.5 . . ?
H5A C5 H5C 109.5 . . ?
H5B C5 H5C 109.5 . . ?
N C13 C12 123.4(3) . . ?
N C13 H13 118.3 . . ?
C12 C13 H13 118.3 . . ?
C10 C14 H14 117.6 . . ?
N C14 C10 124.7(3) . . ?
N C14 H14 117.6 . . ?

loop_
_geom_bond_atom_site_label_1
_geom_bond_atom_site_label_2
_geom_bond_distance
_geom_bond_site_symmetry_2
_geom_bond_publ_flag
O2 C2 1.368(4) . ?
O2 C00I 1.413(4) . ?
O1 H1 0.8200 . ?
O1 C1 1.355(4) . ?
O4 H4A 0.8497 . ?
O4 H4B 0.8499 . ?
N2 N1 1.381(3) . ?
N2 C9 1.353(4) . ?
N2 H2 0.89(4) . ?
O3 C9 1.217(4) . ?
N1 C8 1.282(4) . ?
C9 C10 1.497(4) . ?
C1 C7 1.387(4) . ?
C1 C2 1.406(4) . ?
C8 H8 0.9300 . ?
C8 C7 1.455(4) . ?
C7 C6 1.394(5) . ?
C2 C3 1.377(4) . ?
C3 H3 0.9300 . ?
C3 C4 1.401(5) . ?
C10 C11 1.377(4) . ?
C10 C14 1.380(5) . ?
C4 C6 1.382(4) . ?
C4 C5 1.497(5) . ?
N C13 1.326(5) . ?
N C14 1.330(5) . ?
C6 H6 0.9300 . ?
C11 H11 0.9300 . ?
C11 C12 1.380(5) . ?
C00I H00A 0.9600 . ?
C00I H00B 0.9600 . ?
C00I H00C 0.9600 . ?
C12 H12 0.9300 . ?
C12 C13 1.367(5) . ?
C5 H5A 0.9600 . ?
C5 H5B 0.9600 . ?
C5 H5C 0.9600 . ?
C13 H13 0.9300 . ?
C14 H14 0.9300 . ?

loop_
_geom_torsion_atom_site_label_1
_geom_torsion_atom_site_label_2
_geom_torsion_atom_site_label_3
_geom_torsion_atom_site_label_4
_geom_torsion
_geom_torsion_site_symmetry_1
_geom_torsion_site_symmetry_2
_geom_torsion_site_symmetry_3
_geom_torsion_site_symmetry_4
_geom_torsion_publ_flag
O2 C2 C3 C4 179.9(3) . . . . ?
O1 C1 C7 C8 -0.2(5) . . . . ?
O1 C1 C7 C6 180.0(3) . . . . ?
O1 C1 C2 O2 0.2(4) . . . . ?
O1 C1 C2 C3 -179.3(3) . . . . ?
N2 N1 C8 C7 179.7(3) . . . . ?
N2 C9 C10 C11 -4.1(5) . . . . ?
N2 C9 C10 C14 177.0(3) . . . . ?
O3 C9 C10 C11 176.3(4) . . . . ?
O3 C9 C10 C14 -2.7(5) . . . . ?
N1 N2 C9 O3 -0.5(5) . . . . ?
N1 N2 C9 C10 179.9(2) . . . . ?
N1 C8 C7 C1 -0.1(5) . . . . ?
N1 C8 C7 C6 179.8(3) . . . . ?
C9 N2 N1 C8 178.6(3) . . . . ?
C9 C10 C11 C12 179.7(3) . . . . ?
C9 C10 C14 N -178.4(4) . . . . ?
C1 C7 C6 C4 -0.8(5) . . . . ?
C1 C2 C3 C4 -0.7(4) . . . . ?
C8 C7 C6 C4 179.4(3) . . . . ?
C7 C1 C2 O2 179.9(3) . . . . ?
C7 C1 C2 C3 0.5(4) . . . . ?
C2 C1 C7 C8 -179.9(3) . . . . ?
C2 C1 C7 C6 0.3(4) . . . . ?
C2 C3 C4 C6 0.2(4) . . . . ?
C2 C3 C4 C5 179.3(3) . . . . ?
C3 C4 C6 C7 0.5(4) . . . . ?
C10 C11 C12 C13 -0.2(6) . . . . ?
C11 C10 C14 N 2.6(5) . . . . ?
C11 C12 C13 N 0.7(6) . . . . ?
C00I O2 C2 C1 172.6(3) . . . . ?
C00I O2 C2 C3 -8.0(4) . . . . ?
C5 C4 C6 C7 -178.6(3) . . . . ?
C13 N C14 C10 -2.0(6) . . . . ?
C14 C10 C11 C12 -1.4(5) . . . . ?
C14 N C13 C12 0.3(6) . . . . ?
